data_1514802
loop_
_publ_author_name
'Kuppuswamy, Subramaniam'
'Powers, Tamara M.'
'Krogman, Jeremy P.'
'Bezpalko, Mark W.'
'Foxman, Bruce M.'
'Thomas, Christine M.'

_publ_section_title
;
 Vanadium--iron complexes featuring metal--metal multiple bonds
;
_journal_issue 9
_journal_name_full 'Chemical Science'
_journal_page_first 3557
_journal_paper_doi 10.1039/c3sc51337h
_journal_volume 4
_journal_year 2013
_chemical_formula_moiety 'C45 H51 N3 P3 V1'
_chemical_formula_sum 'C45 H51 N3 P3 V'
_chemical_formula_weight 777.78
_space_group_IT_number 2
_symmetry_cell_setting triclinic
_symmetry_space_group_name_Hall '-P 1'
_symmetry_space_group_name_H-M 'P -1'
_atom_sites_solution_hydrogens difmap
_atom_sites_solution_primary other
_audit_creation_date 2012-09-20
_audit_creation_method CRYSTALS_ver_14.43
_cell_angle_alpha 85.0180(10)
_cell_angle_beta 79.607(2)
_cell_angle_gamma 74.2580(10)
_cell_formula_units_Z 2
_cell_length_a 10.0198(3)
_cell_length_b 11.1462(3)
_cell_length_c 19.6789(5)
_cell_measurement_reflns_used 9871
_cell_measurement_temperature 135
_cell_measurement_theta_max 30
_cell_measurement_theta_min 3
_cell_volume 2078.99(10)
_computing_cell_refinement 'Apex2 (Bruker AXS, 2006)'
_computing_data_collection 'Apex2 (Bruker AXS, 2006)'
_computing_data_reduction 'Apex2 (Bruker AXS, 2006)'
_computing_molecular_graphics 'CAMERON (Watkin et al., 1996)'
_computing_publication_material 'CRYSTALS (Betteridge et al., 2003)'
_computing_structure_refinement 'CRYSTALS (Betteridge et al., 2003)'
_computing_structure_solution 'Superflip (Palatinus & Chapuis, 2007)'
_diffrn_ambient_temperature 135
_diffrn_measured_fraction_theta_full 0.998
_diffrn_measured_fraction_theta_max 0.998
_diffrn_measurement_device Area
_diffrn_measurement_device_type 'Bruker Kappa Apex2'
_diffrn_measurement_method '\f & \w scans'
_diffrn_radiation_monochromator graphite
_diffrn_radiation_type 'Mo K\a'
_diffrn_radiation_wavelength 0.71073
_diffrn_reflns_av_R_equivalents 0.039
_diffrn_reflns_limit_h_max 14
_diffrn_reflns_limit_h_min -14
_diffrn_reflns_limit_k_max 15
_diffrn_reflns_limit_k_min -15
_diffrn_reflns_limit_l_max 27
_diffrn_reflns_limit_l_min -26
_diffrn_reflns_number 53530
_diffrn_reflns_theta_full 30.001
_diffrn_reflns_theta_max 30.001
_diffrn_reflns_theta_min 2.106
_diffrn_standards_number 0
_exptl_absorpt_coefficient_mu 0.388
_exptl_absorpt_correction_T_max 0.95
_exptl_absorpt_correction_T_min 0.88
_exptl_absorpt_correction_type numerical
_exptl_absorpt_process_details
; 
 Analytical Absorption (De Meulenaer & Tompa, 1965) 
;
_exptl_crystal_colour green
_exptl_crystal_density_diffrn 1.242
_exptl_crystal_density_method 'not measured'
_exptl_crystal_description prism
_exptl_crystal_F_000 820
_exptl_crystal_size_max 0.360
_exptl_crystal_size_mid 0.330
_exptl_crystal_size_min 0.140
_refine_diff_density_max 0.69
_refine_diff_density_min -0.39
_refine_ls_extinction_method None
_refine_ls_goodness_of_fit_ref 0.9947
_refine_ls_hydrogen_treatment constr
_refine_ls_matrix_type full
_refine_ls_number_parameters 469
_refine_ls_number_reflns 12100
_refine_ls_number_restraints 0
_refine_ls_R_factor_all 0.0442
_refine_ls_R_factor_gt 0.0322
_refine_ls_shift/su_max 0.0021021
_refine_ls_shift/su_mean 0.0000882
_refine_ls_structure_factor_coef Fsqd
_refine_ls_weighting_details
;
 Method= Modified Sheldrick 
 w=1/[\s^2^(F^2^) + ( 0.03P)^2^ + 1.03P] 
 ,where P=(max(Fo^2^,0) + 2Fc^2^)/3 
;
_refine_ls_weighting_scheme calc
_refine_ls_wR_factor_all 0.0834
_refine_ls_wR_factor_gt 0.0754
_refine_ls_wR_factor_ref 0.0834
_reflns_limit_h_max 14
_reflns_limit_h_min -13
_reflns_limit_k_max 15
_reflns_limit_k_min -15
_reflns_limit_l_max 27
_reflns_limit_l_min 0
_reflns_number_gt 9598
_reflns_number_total 12100
_reflns_threshold_expression I>2.0\s(I)
_oxford_diffrn_Wilson_B_factor 0.00
_oxford_diffrn_Wilson_scale 0.00
_oxford_refine_ls_r_factor_ref 0.0442
_oxford_refine_ls_scale 0.17090(4)
_oxford_reflns_number_all 12100
_oxford_reflns_threshold_expression_ref I>-10.0\s(I)
_oxford_structure_analysis_title 'sk_674_0m in P-1'
_cod_data_source_file c3sc51337h.txt
_cod_data_source_block 1
_cod_depositor_comments
;
The following automatic conversions were performed:

'_atom_sites_solution_primary' value 'Other' changed to 'other'
according to
/usr/data/users/saulius/automatic-downloads/retrospective/RSC/lib/dictionaries/cif_core.dic
dictionary named 'cif_core.dic' version 2.4.2 from 2011-04-26.

Automatic conversion script
Id: cif_fix_values 2281 2013-09-26 08:29:07Z andrius 
;
_cod_original_sg_symbol_Hall '-P 1 '
_cod_original_sg_symbol_H-M 'P -1 '
_cod_original_formula_sum 'C45 H51 N3 P3 V1'
_cod_database_code 1514802

loop_
_symmetry_equiv_pos_as_xyz
x,y,z
-x,-y,-z

loop_
_atom_site_label
_atom_site_type_symbol
_atom_site_fract_x
_atom_site_fract_y
_atom_site_fract_z
_atom_site_U_iso_or_equiv
_atom_site_occupancy
_atom_site_adp_type
_atom_site_refinement_flags_posn
V1 V 1.03883(2) 0.314715(18) 0.251323(10) 0.0145 1.0000 Uani .
P1 P 1.14856(4) 0.40942(3) 0.142803(17) 0.0191 1.0000 Uani .
P2 P 1.27921(3) 0.21278(3) 0.315176(17) 0.0174 1.0000 Uani .
P3 P 0.80756(3) 0.36804(3) 0.325183(17) 0.0168 1.0000 Uani .
N1 N 1.02025(12) 0.33864(10) 0.15489(5) 0.0185 1.0000 Uani .
N2 N 1.16582(11) 0.16069(9) 0.28030(6) 0.0175 1.0000 Uani .
N3 N 0.93190(11) 0.44170(10) 0.31544(5) 0.0171 1.0000 Uani .
C1 C 0.94580(15) 0.30775(12) 0.10333(7) 0.0216 1.0000 Uani .
C2 C 0.78836(16) 0.33888(14) 0.12976(8) 0.0273 1.0000 Uani .
C3 C 1.00150(18) 0.16949(14) 0.08851(8) 0.0298 1.0000 Uani .
C4 C 1.08376(15) 0.57117(12) 0.11337(7) 0.0211 1.0000 Uani .
C5 C 0.94258(16) 0.62125(13) 0.10904(8) 0.0263 1.0000 Uani .
C6 C 0.88965(18) 0.74819(14) 0.09571(8) 0.0319 1.0000 Uani .
C7 C 0.9775(2) 0.82670(14) 0.08777(8) 0.0344 1.0000 Uani .
C8 C 1.1175(2) 0.77856(15) 0.09160(9) 0.0357 1.0000 Uani .
C9 C 1.17151(17) 0.65167(14) 0.10411(8) 0.0297 1.0000 Uani .
C10 C 1.28427(14) 0.34138(13) 0.07136(7) 0.0227 1.0000 Uani .
C11 C 1.31004(16) 0.40083(16) 0.00709(8) 0.0310 1.0000 Uani .
C12 C 1.41442(19) 0.3401(2) -0.04431(9) 0.0440 1.0000 Uani .
C13 C 1.49288(19) 0.2209(2) -0.03273(10) 0.0457 1.0000 Uani .
C14 C 1.46930(19) 0.16120(18) 0.03146(10) 0.0440 1.0000 Uani .
C15 C 1.36625(17) 0.22079(15) 0.08310(9) 0.0339 1.0000 Uani .
C16 C 1.16818(14) 0.02740(12) 0.28206(7) 0.0220 1.0000 Uani .
C17 C 1.25460(16) -0.03218(13) 0.21570(8) 0.0284 1.0000 Uani .
C18 C 1.01974(16) 0.01136(14) 0.29170(9) 0.0313 1.0000 Uani .
C19 C 1.45389(13) 0.10499(12) 0.29053(7) 0.0186 1.0000 Uani .
C20 C 1.53915(15) 0.13723(13) 0.23160(7) 0.0248 1.0000 Uani .
C21 C 1.66697(16) 0.05546(15) 0.20625(8) 0.0312 1.0000 Uani .
C22 C 1.71262(15) -0.05833(14) 0.24019(8) 0.0294 1.0000 Uani .
C23 C 1.63023(15) -0.09089(13) 0.29945(7) 0.0256 1.0000 Uani .
C24 C 1.50189(14) -0.01019(13) 0.32463(7) 0.0223 1.0000 Uani .
C25 C 1.24616(14) 0.17532(12) 0.40833(7) 0.0193 1.0000 Uani .
C26 C 1.34401(15) 0.18039(14) 0.44968(7) 0.0263 1.0000 Uani .
C27 C 1.31488(16) 0.16423(16) 0.52104(8) 0.0304 1.0000 Uani .
C28 C 1.18658(16) 0.14414(14) 0.55234(7) 0.0284 1.0000 Uani .
C29 C 1.08786(15) 0.14104(14) 0.51220(8) 0.0272 1.0000 Uani .
C30 C 1.11752(14) 0.15714(13) 0.44065(7) 0.0230 1.0000 Uani .
C31 C 0.94024(14) 0.55312(12) 0.34803(7) 0.0203 1.0000 Uani .
C32 C 1.02347(18) 0.51450(14) 0.40739(8) 0.0307 1.0000 Uani .
C33 C 1.00753(15) 0.63525(13) 0.29461(7) 0.0248 1.0000 Uani .
C34 C 0.74301(14) 0.33186(13) 0.41555(7) 0.0212 1.0000 Uani .
C35 C 0.73535(15) 0.21131(13) 0.43657(8) 0.0263 1.0000 Uani .
C36 C 0.68971(17) 0.18169(15) 0.50559(8) 0.0345 1.0000 Uani .
C37 C 0.65199(17) 0.27251(17) 0.55372(8) 0.0363 1.0000 Uani .
C38 C 0.6575(2) 0.39308(18) 0.53349(9) 0.0413 1.0000 Uani .
C39 C 0.70175(18) 0.42322(15) 0.46466(8) 0.0343 1.0000 Uani .
C40 C 0.65025(13) 0.47038(11) 0.29752(6) 0.0176 1.0000 Uani .
C41 C 0.52910(14) 0.42842(12) 0.30376(7) 0.0222 1.0000 Uani .
C42 C 0.41287(15) 0.49932(13) 0.27673(8) 0.0278 1.0000 Uani .
C43 C 0.41436(15) 0.61455(13) 0.24458(8) 0.0272 1.0000 Uani .
C44 C 0.53346(15) 0.65786(13) 0.23821(8) 0.0258 1.0000 Uani .
C45 C 0.65169(14) 0.58531(12) 0.26372(7) 0.0222 1.0000 Uani .
H11 H 0.9641 0.3568 0.0596 0.0254 1.0000 Uiso R
H21 H 0.7499 0.4263 0.1386 0.0404 1.0000 Uiso R
H22 H 0.7409 0.3180 0.0962 0.0405 1.0000 Uiso R
H23 H 0.7686 0.2925 0.1729 0.0401 1.0000 Uiso R
H31 H 1.1008 0.1492 0.0692 0.0440 1.0000 Uiso R
H32 H 0.9501 0.1479 0.0563 0.0444 1.0000 Uiso R
H33 H 0.9894 0.1204 0.1319 0.0435 1.0000 Uiso R
H51 H 0.8815 0.5696 0.1154 0.0323 1.0000 Uiso R
H61 H 0.7935 0.7810 0.0920 0.0389 1.0000 Uiso R
H71 H 0.9401 0.9131 0.0797 0.0407 1.0000 Uiso R
H81 H 1.1777 0.8310 0.0856 0.0431 1.0000 Uiso R
H91 H 1.2665 0.6204 0.1064 0.0360 1.0000 Uiso R
H111 H 1.2550 0.4833 -0.0019 0.0370 1.0000 Uiso R
H121 H 1.4328 0.3806 -0.0872 0.0539 1.0000 Uiso R
H131 H 1.5629 0.1793 -0.0677 0.0549 1.0000 Uiso R
H141 H 1.5218 0.0818 0.0399 0.0538 1.0000 Uiso R
H151 H 1.3509 0.1808 0.1264 0.0420 1.0000 Uiso R
H161 H 1.2109 -0.0149 0.3221 0.0254 1.0000 Uiso R
H171 H 1.2545 -0.1187 0.2167 0.0433 1.0000 Uiso R
H172 H 1.2125 0.0096 0.1766 0.0423 1.0000 Uiso R
H173 H 1.3510 -0.0284 0.2096 0.0425 1.0000 Uiso R
H181 H 1.0217 -0.0750 0.2888 0.0470 1.0000 Uiso R
H182 H 0.9701 0.0592 0.2557 0.0463 1.0000 Uiso R
H183 H 0.9685 0.0386 0.3366 0.0461 1.0000 Uiso R
H201 H 1.5099 0.2136 0.2095 0.0305 1.0000 Uiso R
H211 H 1.7215 0.0791 0.1659 0.0383 1.0000 Uiso R
H221 H 1.8007 -0.1132 0.2224 0.0352 1.0000 Uiso R
H231 H 1.6612 -0.1685 0.3226 0.0316 1.0000 Uiso R
H241 H 1.4459 -0.0337 0.3660 0.0270 1.0000 Uiso R
H261 H 1.4324 0.1949 0.4284 0.0311 1.0000 Uiso R
H271 H 1.3831 0.1657 0.5485 0.0369 1.0000 Uiso R
H281 H 1.1675 0.1321 0.6013 0.0337 1.0000 Uiso R
H291 H 0.9997 0.1285 0.5327 0.0326 1.0000 Uiso R
H301 H 1.0500 0.1565 0.4139 0.0281 1.0000 Uiso R
H311 H 0.8435 0.6003 0.3655 0.0237 1.0000 Uiso R
H321 H 1.0247 0.5864 0.4304 0.0453 1.0000 Uiso R
H322 H 1.1200 0.4707 0.3899 0.0452 1.0000 Uiso R
H323 H 0.9809 0.4614 0.4407 0.0445 1.0000 Uiso R
H331 H 1.0212 0.7045 0.3164 0.0369 1.0000 Uiso R
H332 H 1.0986 0.5882 0.2726 0.0363 1.0000 Uiso R
H333 H 0.9509 0.6673 0.2581 0.0361 1.0000 Uiso R
H351 H 0.7607 0.1477 0.4034 0.0329 1.0000 Uiso R
H361 H 0.6841 0.0995 0.5190 0.0413 1.0000 Uiso R
H371 H 0.6221 0.2527 0.6000 0.0426 1.0000 Uiso R
H381 H 0.6329 0.4541 0.5660 0.0495 1.0000 Uiso R
H391 H 0.7035 0.5059 0.4514 0.0410 1.0000 Uiso R
H411 H 0.5259 0.3494 0.3265 0.0271 1.0000 Uiso R
H421 H 0.3331 0.4696 0.2803 0.0344 1.0000 Uiso R
H431 H 0.3342 0.6631 0.2264 0.0340 1.0000 Uiso R
H441 H 0.5337 0.7362 0.2167 0.0313 1.0000 Uiso R
H451 H 0.7330 0.6140 0.2578 0.0275 1.0000 Uiso R

loop_
_atom_site_aniso_label
_atom_site_aniso_U_11
_atom_site_aniso_U_22
_atom_site_aniso_U_33
_atom_site_aniso_U_23
_atom_site_aniso_U_13
_atom_site_aniso_U_12
V1 0.01529(10) 0.01347(9) 0.01304(10) 0.00083(7) -0.00191(7) -0.00159(7)
P1 0.02188(16) 0.02093(15) 0.01434(15) 0.00196(12) -0.00211(12) -0.00677(13)
P2 0.01718(15) 0.01611(14) 0.01785(15) 0.00168(12) -0.00363(12) -0.00282(12)
P3 0.01648(15) 0.01599(14) 0.01607(15) 0.00131(11) -0.00120(12) -0.00247(11)
N1 0.0221(5) 0.0191(5) 0.0146(5) 0.0017(4) -0.0030(4) -0.0066(4)
N2 0.0175(5) 0.0151(5) 0.0184(5) 0.0011(4) -0.0041(4) -0.0017(4)
N3 0.0164(5) 0.0166(5) 0.0170(5) -0.0006(4) -0.0020(4) -0.0029(4)
C1 0.0283(7) 0.0226(6) 0.0160(6) 0.0019(5) -0.0061(5) -0.0090(5)
C2 0.0282(7) 0.0302(7) 0.0264(7) 0.0014(6) -0.0080(6) -0.0114(6)
C3 0.0404(9) 0.0262(7) 0.0250(7) -0.0043(6) -0.0096(6) -0.0083(6)
C4 0.0291(7) 0.0215(6) 0.0135(6) 0.0014(5) -0.0021(5) -0.0095(5)
C5 0.0285(7) 0.0225(6) 0.0271(7) 0.0006(5) -0.0009(6) -0.0084(6)
C6 0.0356(8) 0.0235(7) 0.0315(8) 0.0001(6) -0.0017(6) -0.0021(6)
C7 0.0548(11) 0.0193(6) 0.0277(8) -0.0005(6) -0.0033(7) -0.0095(7)
C8 0.0527(10) 0.0284(7) 0.0337(8) 0.0027(6) -0.0076(7) -0.0241(7)
C9 0.0355(8) 0.0315(7) 0.0277(7) 0.0029(6) -0.0089(6) -0.0168(6)
C10 0.0193(6) 0.0292(7) 0.0198(6) -0.0008(5) -0.0023(5) -0.0074(5)
C11 0.0270(7) 0.0401(8) 0.0219(7) 0.0024(6) 0.0002(6) -0.0061(6)
C12 0.0354(9) 0.0625(12) 0.0258(8) -0.0002(8) 0.0080(7) -0.0076(8)
C13 0.0298(9) 0.0613(12) 0.0381(10) -0.0149(9) 0.0075(7) -0.0030(8)
C14 0.0331(9) 0.0393(9) 0.0506(11) -0.0086(8) -0.0027(8) 0.0049(7)
C15 0.0339(8) 0.0324(8) 0.0313(8) 0.0002(6) -0.0033(6) -0.0035(6)
C16 0.0250(7) 0.0153(5) 0.0252(7) 0.0035(5) -0.0092(5) -0.0028(5)
C17 0.0303(7) 0.0195(6) 0.0343(8) -0.0057(6) -0.0090(6) -0.0008(5)
C18 0.0312(8) 0.0243(7) 0.0413(9) 0.0007(6) -0.0061(7) -0.0125(6)
C19 0.0164(6) 0.0208(6) 0.0192(6) -0.0005(5) -0.0048(5) -0.0049(5)
C20 0.0253(7) 0.0238(6) 0.0249(7) 0.0009(5) -0.0006(5) -0.0085(5)
C21 0.0272(7) 0.0349(8) 0.0292(8) -0.0039(6) 0.0071(6) -0.0113(6)
C22 0.0202(7) 0.0321(7) 0.0333(8) -0.0109(6) -0.0009(6) -0.0014(6)
C23 0.0249(7) 0.0250(6) 0.0253(7) -0.0030(5) -0.0092(6) 0.0003(5)
C24 0.0208(6) 0.0249(6) 0.0200(6) 0.0012(5) -0.0050(5) -0.0032(5)
C25 0.0195(6) 0.0181(6) 0.0185(6) -0.0005(5) -0.0031(5) -0.0024(5)
C26 0.0228(7) 0.0360(8) 0.0217(7) 0.0000(6) -0.0040(5) -0.0106(6)
C27 0.0289(7) 0.0441(9) 0.0209(7) -0.0022(6) -0.0069(6) -0.0122(7)
C28 0.0304(8) 0.0353(8) 0.0181(6) -0.0028(6) -0.0008(5) -0.0076(6)
C29 0.0219(7) 0.0337(7) 0.0239(7) -0.0012(6) 0.0016(5) -0.0074(6)
C30 0.0198(6) 0.0268(6) 0.0216(6) -0.0001(5) -0.0042(5) -0.0043(5)
C31 0.0227(6) 0.0175(6) 0.0194(6) -0.0035(5) -0.0022(5) -0.0028(5)
C32 0.0427(9) 0.0279(7) 0.0241(7) -0.0034(6) -0.0132(6) -0.0079(6)
C33 0.0281(7) 0.0203(6) 0.0268(7) -0.0016(5) -0.0033(6) -0.0080(5)
C34 0.0175(6) 0.0247(6) 0.0181(6) 0.0022(5) -0.0007(5) -0.0027(5)
C35 0.0235(7) 0.0252(7) 0.0249(7) 0.0032(5) 0.0027(5) -0.0032(5)
C36 0.0301(8) 0.0340(8) 0.0309(8) 0.0128(6) 0.0039(6) -0.0043(6)
C37 0.0312(8) 0.0543(10) 0.0195(7) 0.0081(7) 0.0022(6) -0.0116(7)
C38 0.0471(10) 0.0525(10) 0.0235(8) -0.0100(7) 0.0085(7) -0.0183(8)
C39 0.0436(9) 0.0312(8) 0.0255(7) -0.0035(6) 0.0059(7) -0.0122(7)
C40 0.0171(6) 0.0170(5) 0.0171(6) -0.0016(4) -0.0013(5) -0.0022(4)
C41 0.0212(6) 0.0184(6) 0.0263(7) 0.0010(5) -0.0030(5) -0.0055(5)
C42 0.0206(7) 0.0255(7) 0.0395(8) 0.0006(6) -0.0083(6) -0.0078(5)
C43 0.0225(7) 0.0231(6) 0.0362(8) 0.0014(6) -0.0126(6) -0.0021(5)
C44 0.0272(7) 0.0191(6) 0.0319(8) 0.0056(5) -0.0107(6) -0.0054(5)
C45 0.0201(6) 0.0200(6) 0.0270(7) 0.0025(5) -0.0051(5) -0.0062(5)

loop_
_atom_type_symbol
_atom_type_scat_dispersion_real
_atom_type_scat_dispersion_imag
_atom_type_scat_Cromer_Mann_a1
_atom_type_scat_Cromer_Mann_b1
_atom_type_scat_Cromer_Mann_a2
_atom_type_scat_Cromer_Mann_b2
_atom_type_scat_Cromer_Mann_a3
_atom_type_scat_Cromer_Mann_b3
_atom_type_scat_Cromer_Mann_a4
_atom_type_scat_Cromer_Mann_b4
_atom_type_scat_Cromer_Mann_c
_atom_type_scat_source
C 0.0033 0.0016 2.3100 20.8439 1.0200 10.2075 1.5886 0.5687 0.8650 51.6512 0.2156 'International Tables Vol C 4.2.6.8 and 6.1.1.4'
H 0.0000 0.0000 0.4930 10.5109 0.3229 26.1257 0.1402 3.1424 0.0408 57.7998 0.0030 'International Tables Vol C 4.2.6.8 and 6.1.1.4'
N 0.0061 0.0033 12.2126 0.0057 3.1322 9.8933 2.0125 28.9975 1.1663 0.5826 -11.5290 'International Tables Vol C 4.2.6.8 and 6.1.1.4'
P 0.1023 0.0942 6.4345 1.9067 4.1791 27.1570 1.7800 0.5260 1.4908 68.1645 1.1149 'International Tables Vol C 4.2.6.8 and 6.1.1.4'
V 0.3005 0.5294 10.2971 6.8657 7.3511 0.4385 2.0703 26.8938 2.0571 102.4780 1.2199 'International Tables Vol C 4.2.6.8 and 6.1.1.4'

loop_
_geom_angle_atom_site_label_1
_geom_angle_atom_site_label_2
_geom_angle_atom_site_label_3
_geom_angle
_geom_angle_publ_flag
P1 V1 P2 100.033(13) yes
P1 V1 P3 134.470(14) yes
P2 V1 P3 118.326(13) yes
P1 V1 N1 41.33(3) yes
P2 V1 N1 130.57(3) yes
P3 V1 N1 110.86(4) yes
P1 V1 N2 111.45(3) yes
P2 V1 N2 35.24(3) yes
P3 V1 N2 114.03(3) yes
N1 V1 N2 117.87(5) yes
P1 V1 N3 111.13(3) yes
P2 V1 N3 100.65(3) yes
P3 V1 N3 41.96(3) yes
N1 V1 N3 119.65(5) yes
N2 V1 N3 122.48(5) yes
V1 P1 N1 50.32(4) yes
V1 P1 C4 123.56(4) yes
N1 P1 C4 109.99(6) yes
V1 P1 C10 132.12(5) yes
N1 P1 C10 110.24(6) yes
C4 P1 C10 103.83(6) yes
V1 P2 C19 135.89(4) yes
N2 P2 C19 106.65(6) yes
V1 P2 C25 116.31(4) yes
N2 P2 C25 106.26(6) yes
C19 P2 C25 100.62(6) yes
V1 P3 N3 51.86(4) yes
V1 P3 C34 134.05(4) yes
N3 P3 C34 113.57(6) yes
V1 P3 C40 124.03(4) yes
N3 P3 C40 109.81(6) yes
C34 P3 C40 101.85(6) yes
P1 N1 V1 88.35(5) yes
P1 N1 C1 128.93(9) yes
V1 N1 C1 142.53(9) yes
P2 N2 V1 102.60(5) yes
P2 N2 C16 122.86(8) yes
V1 N2 C16 134.25(9) yes
V1 N3 P3 86.17(5) yes
V1 N3 C31 142.34(9) yes
P3 N3 C31 131.45(9) yes
N1 C1 C2 110.30(11) yes
N1 C1 C3 109.52(11) yes
C2 C1 C3 110.11(12) yes
N1 C1 H11 109.1 no
C2 C1 H11 109.4 no
C3 C1 H11 108.4 no
C1 C2 H21 111.9 no
C1 C2 H22 109.8 no
H21 C2 H22 108.2 no
C1 C2 H23 110.5 no
H21 C2 H23 107.3 no
H22 C2 H23 109.0 no
C1 C3 H31 111.0 no
C1 C3 H32 109.9 no
H31 C3 H32 109.2 no
C1 C3 H33 109.0 no
H31 C3 H33 108.3 no
H32 C3 H33 109.4 no
P1 C4 C5 120.91(10) yes
P1 C4 C9 120.15(11) yes
C5 C4 C9 118.34(13) yes
C4 C5 C6 120.92(14) yes
C4 C5 H51 120.1 no
C6 C5 H51 119.0 no
C5 C6 C7 119.95(15) yes
C5 C6 H61 120.1 no
C7 C6 H61 119.9 no
C6 C7 C8 119.85(14) yes
C6 C7 H71 119.3 no
C8 C7 H71 120.8 no
C7 C8 C9 120.53(14) yes
C7 C8 H81 120.2 no
C9 C8 H81 119.2 no
C4 C9 C8 120.40(15) yes
C4 C9 H91 120.1 no
C8 C9 H91 119.6 no
P1 C10 C11 124.65(11) yes
P1 C10 C15 116.64(11) yes
C11 C10 C15 118.70(14) yes
C10 C11 C12 120.19(15) yes
C10 C11 H111 119.9 no
C12 C11 H111 119.9 no
C11 C12 C13 120.73(16) yes
C11 C12 H121 120.1 no
C13 C12 H121 119.1 no
C12 C13 C14 119.59(16) yes
C12 C13 H131 120.8 no
C14 C13 H131 119.6 no
C13 C14 C15 120.25(17) yes
C13 C14 H141 120.3 no
C15 C14 H141 119.4 no
C10 C15 C14 120.52(16) yes
C10 C15 H151 119.3 no
C14 C15 H151 120.2 no
N2 C16 C17 110.11(11) yes
N2 C16 C18 110.90(11) yes
C17 C16 C18 110.20(12) yes
N2 C16 H161 108.6 no
C17 C16 H161 109.5 no
C18 C16 H161 107.5 no
C16 C17 H171 109.9 no
C16 C17 H172 109.3 no
H171 C17 H172 108.1 no
C16 C17 H173 112.2 no
H171 C17 H173 107.8 no
H172 C17 H173 109.5 no
C16 C18 H181 110.8 no
C16 C18 H182 110.2 no
H181 C18 H182 108.0 no
C16 C18 H183 110.5 no
H181 C18 H183 107.7 no
H182 C18 H183 109.5 no
P2 C19 C20 117.44(10) yes
P2 C19 C24 124.08(10) yes
C20 C19 C24 118.35(12) yes
C19 C20 C21 120.73(13) yes
C19 C20 H201 119.1 no
C21 C20 H201 120.2 no
C20 C21 C22 120.28(14) yes
C20 C21 H211 118.8 no
C22 C21 H211 120.9 no
C21 C22 C23 119.69(13) yes
C21 C22 H221 119.4 no
C23 C22 H221 120.9 no
C22 C23 C24 120.30(13) yes
C22 C23 H231 119.8 no
C24 C23 H231 119.9 no
C19 C24 C23 120.63(13) yes
C19 C24 H241 119.9 no
C23 C24 H241 119.5 no
P2 C25 C26 120.01(10) yes
P2 C25 C30 121.23(10) yes
C26 C25 C30 118.26(12) yes
C25 C26 C27 120.82(13) yes
C25 C26 H261 119.5 no
C27 C26 H261 119.7 no
C26 C27 C28 120.08(14) yes
C26 C27 H271 120.1 no
C28 C27 H271 119.8 no
C27 C28 C29 119.74(13) yes
C27 C28 H281 119.7 no
C29 C28 H281 120.5 no
C28 C29 C30 120.02(13) yes
C28 C29 H291 120.8 no
C30 C29 H291 119.2 no
C29 C30 C25 121.06(13) yes
C29 C30 H301 119.7 no
C25 C30 H301 119.3 no
N3 C31 C32 110.12(11) yes
N3 C31 C33 110.00(11) yes
C32 C31 C33 110.65(12) yes
N3 C31 H311 107.6 no
C32 C31 H311 110.0 no
C33 C31 H311 108.4 no
C31 C32 H321 110.5 no
C31 C32 H322 110.0 no
H321 C32 H322 108.3 no
C31 C32 H323 110.1 no
H321 C32 H323 108.1 no
H322 C32 H323 109.8 no
C31 C33 H331 110.5 no
C31 C33 H332 110.3 no
H331 C33 H332 107.7 no
C31 C33 H333 111.9 no
H331 C33 H333 109.2 no
H332 C33 H333 107.2 no
P3 C34 C35 120.15(11) yes
P3 C34 C39 121.21(11) yes
C35 C34 C39 118.64(13) yes
C34 C35 C36 120.77(14) yes
C34 C35 H351 120.0 no
C36 C35 H351 119.3 no
C35 C36 C37 119.85(15) yes
C35 C36 H361 119.8 no
C37 C36 H361 120.3 no
C36 C37 C38 120.06(14) yes
C36 C37 H371 120.0 no
C38 C37 H371 120.0 no
C37 C38 C39 120.27(16) yes
C37 C38 H381 120.0 no
C39 C38 H381 119.7 no
C34 C39 C38 120.39(15) yes
C34 C39 H391 120.1 no
C38 C39 H391 119.5 no
P3 C40 C41 119.62(9) yes
P3 C40 C45 121.34(10) yes
C41 C40 C45 118.72(12) yes
C40 C41 C42 120.70(12) yes
C40 C41 H411 120.2 no
C42 C41 H411 119.1 no
C41 C42 C43 120.09(13) yes
C41 C42 H421 120.0 no
C43 C42 H421 119.9 no
C42 C43 C44 119.95(13) yes
C42 C43 H431 119.8 no
C44 C43 H431 120.2 no
C43 C44 C45 120.04(12) yes
C43 C44 H441 119.6 no
C45 C44 H441 120.3 no
C40 C45 C44 120.46(12) yes
C40 C45 H451 120.0 no
C44 C45 H451 119.5 no

loop_
_geom_bond_atom_site_label_1
_geom_bond_atom_site_label_2
_geom_bond_distance
_geom_bond_publ_flag
V1 P1 2.5049(4) yes
V1 P2 2.8337(4) yes
V1 P3 2.4542(4) yes
V1 N1 1.9286(11) yes
V1 N2 1.9488(10) yes
V1 N3 1.9347(11) yes
P1 N1 1.6551(11) yes
P1 C4 1.8239(13) yes
P1 C10 1.8266(14) yes
P2 N2 1.6756(11) yes
P2 C19 1.8428(13) yes
P2 C25 1.8350(13) yes
P3 N3 1.6446(11) yes
P3 C34 1.8290(13) yes
P3 C40 1.8189(13) yes
N1 C1 1.4757(17) yes
N2 C16 1.4770(16) yes
N3 C31 1.4746(16) yes
C1 C2 1.522(2) yes
C1 C3 1.5244(19) yes
C1 H11 0.994 no
C2 H21 0.964 no
C2 H22 0.957 no
C2 H23 0.973 no
C3 H31 0.970 no
C3 H32 0.968 no
C3 H33 0.980 no
C4 C5 1.388(2) yes
C4 C9 1.3976(19) yes
C5 C6 1.389(2) yes
C5 H51 0.934 no
C6 C7 1.382(2) yes
C6 H61 0.947 no
C7 C8 1.373(3) yes
C7 H71 0.944 no
C8 C9 1.388(2) yes
C8 H81 0.933 no
C9 H91 0.929 no
C10 C11 1.391(2) yes
C10 C15 1.396(2) yes
C11 C12 1.389(2) yes
C11 H111 0.955 no
C12 C13 1.371(3) yes
C12 H121 0.934 no
C13 C14 1.388(3) yes
C13 H131 0.940 no
C14 C15 1.381(2) yes
C14 H141 0.917 no
C15 H151 0.934 no
C16 C17 1.525(2) yes
C16 C18 1.522(2) yes
C16 H161 0.987 no
C17 H171 0.963 no
C17 H172 0.967 no
C17 H173 0.964 no
C18 H181 0.964 no
C18 H182 0.975 no
C18 H183 0.967 no
C19 C20 1.3930(18) yes
C19 C24 1.4006(18) yes
C20 C21 1.391(2) yes
C20 H201 0.920 no
C21 C22 1.383(2) yes
C21 H211 0.941 no
C22 C23 1.384(2) yes
C22 H221 0.953 no
C23 C24 1.3886(19) yes
C23 H231 0.943 no
C24 H241 0.962 no
C25 C26 1.3973(19) yes
C25 C30 1.3895(18) yes
C26 C27 1.388(2) yes
C26 H261 0.958 no
C27 C28 1.389(2) yes
C27 H271 0.950 no
C28 C29 1.382(2) yes
C28 H281 0.954 no
C29 C30 1.392(2) yes
C29 H291 0.944 no
C30 H301 0.930 no
C31 C32 1.5214(19) yes
C31 C33 1.5198(19) yes
C31 H311 0.985 no
C32 H321 0.959 no
C32 H322 0.972 no
C32 H323 0.965 no
C33 H331 0.966 no
C33 H332 0.966 no
C33 H333 0.979 no
C34 C35 1.3894(19) yes
C34 C39 1.393(2) yes
C35 C36 1.394(2) yes
C35 H351 0.957 no
C36 C37 1.377(2) yes
C36 H361 0.944 no
C37 C38 1.381(3) yes
C37 H371 0.933 no
C38 C39 1.389(2) yes
C38 H381 0.928 no
C39 H391 0.940 no
C40 C41 1.3969(18) yes
C40 C45 1.3937(17) yes
C41 C42 1.3839(19) yes
C41 H411 0.959 no
C42 C43 1.384(2) yes
C42 H421 0.935 no
C43 C44 1.386(2) yes
C43 H431 0.949 no
C44 C45 1.3905(19) yes
C44 H441 0.938 no
C45 H451 0.939 no
